data_1512264
loop_
_publ_author_name
'Cui, Weibin'
'Wudl, Fred'

_publ_section_title
;
 Dithienylbenzodipyrrolidone: New Acceptor for Donor--Acceptor Low Band
 Gap Polymers
;
_journal_issue 18
_journal_name_full Macromolecules
_journal_page_first 7232
_journal_paper_doi 10.1021/ma400008h
_journal_volume 46
_journal_year 2013
_chemical_formula_sum 'C22 H28 Br2 N2 O2'
_chemical_formula_weight 512.28
_chemical_name_systematic
; 
 ? 
;
_space_group_IT_number 14
_symmetry_cell_setting monoclinic
_symmetry_space_group_name_Hall '-P 2ybc'
_symmetry_space_group_name_H-M 'P 1 21/c 1'
_atom_sites_solution_hydrogens constr
_atom_sites_solution_primary direct
_atom_sites_solution_secondary difmap
_audit_creation_method SHELXL-97
_cell_angle_alpha 90.00
_cell_angle_beta 94.275(4)
_cell_angle_gamma 90.00
_cell_formula_units_Z 2
_cell_length_a 10.5135(8)
_cell_length_b 8.9204(7)
_cell_length_c 12.3777(9)
_cell_measurement_temperature 100(2)
_cell_volume 1157.61(15)
_computing_structure_refinement 'SHELXL-97 (Sheldrick, 2008)'
_computing_structure_solution 'SHELXS-97 (Sheldrick, 2008)'
_diffrn_ambient_temperature 100(2)
_diffrn_measured_fraction_theta_full 0.994
_diffrn_measured_fraction_theta_max 0.994
_diffrn_measurement_device_type 'Kappa APEX II'
_diffrn_measurement_method 'Omega scan'
_diffrn_radiation_monochromator graphite
_diffrn_radiation_source 'fine-focus sealed tube'
_diffrn_radiation_type MoK\a
_diffrn_radiation_wavelength 0.71073
_diffrn_reflns_av_R_equivalents 0.0364
_diffrn_reflns_av_sigmaI/netI 0.0364
_diffrn_reflns_limit_h_max 13
_diffrn_reflns_limit_h_min -14
_diffrn_reflns_limit_k_max 10
_diffrn_reflns_limit_k_min -11
_diffrn_reflns_limit_l_max 16
_diffrn_reflns_limit_l_min -15
_diffrn_reflns_number 10477
_diffrn_reflns_theta_full 28.28
_diffrn_reflns_theta_max 28.28
_diffrn_reflns_theta_min 1.94
_exptl_absorpt_coefficient_mu 3.520
_exptl_absorpt_correction_T_max 0.746
_exptl_absorpt_correction_T_min 0.572
_exptl_absorpt_correction_type multi-scan
_exptl_absorpt_process_details sadabs
_exptl_crystal_colour red
_exptl_crystal_density_diffrn 1.470
_exptl_crystal_density_method 'not measured'
_exptl_crystal_description plate
_exptl_crystal_F_000 520
_exptl_crystal_size_max 0.20
_exptl_crystal_size_mid 0.15
_exptl_crystal_size_min 0.03
_refine_diff_density_max 2.871
_refine_diff_density_min -1.281
_refine_diff_density_rms 0.238
_refine_ls_extinction_method none
_refine_ls_goodness_of_fit_ref 3.218
_refine_ls_hydrogen_treatment mixed
_refine_ls_matrix_type full
_refine_ls_number_parameters 124
_refine_ls_number_reflns 2854
_refine_ls_number_restraints 6
_refine_ls_restrained_S_all 3.215
_refine_ls_R_factor_all 0.1013
_refine_ls_R_factor_gt 0.0923
_refine_ls_shift/su_max 0.002
_refine_ls_shift/su_mean 0.000
_refine_ls_structure_factor_coef Fsqd
_refine_ls_weighting_details 'calc w=1/[\s^2^(Fo^2^)+(0.0500P)^2^+0.6920P] where P=(Fo^2^+2Fc^2^)/3'
_refine_ls_weighting_scheme calc
_refine_ls_wR_factor_gt 0.2701
_refine_ls_wR_factor_ref 0.2752
_reflns_number_gt 2499
_reflns_number_total 2854
_reflns_threshold_expression >2sigma(I)
_cod_data_source_file ma400008h_si_001.cif
_cod_data_source_block wb05242011
_cod_depositor_comments
;
The following automatic conversions were performed:

'_symmetry_cell_setting' value 'Monoclinic' changed to 'monoclinic'
according to /home/saulius/struct/CIF-dictionaries/cif_core.dic
dictionary named 'cif_core.dic' version 2.4.2 from 2011-04-26.

Automatic conversion script
Id: cif_fix_values 1891 2012-01-12 08:04:46Z andrius 
;
_cod_original_sg_symbol_H-M P2(1)/c
_cod_database_code 1512264

loop_
_symmetry_equiv_pos_as_xyz
'x, y, z'
'-x, y+1/2, -z+1/2'
'-x, -y, -z'
'x, -y-1/2, z-1/2'

loop_
_atom_site_label
_atom_site_type_symbol
_atom_site_fract_x
_atom_site_fract_y
_atom_site_fract_z
_atom_site_U_iso_or_equiv
_atom_site_adp_type
_atom_site_occupancy
_atom_site_symmetry_multiplicity
_atom_site_calc_flag
_atom_site_refinement_flags
Br Br 0.96488(8) 0.54959(9) 0.85409(6) 0.0301(3) Uani 1 1 d .
C1 C 1.0772(10) 0.5875(12) 0.5851(8) 0.044(2) Uani 1 1 d .
H1 H 1.1249 0.6429 0.6397 0.053 Uiso 1 1 calc R
C2 C 0.9695(9) 0.4957(13) 0.6076(9) 0.044(2) Uani 1 1 d .
C3 C 0.9216(13) 0.4685(14) 0.7044(11) 0.059(3) Uani 1 1 d .
C4 C 0.8080(10) 0.3626(12) 0.6812(8) 0.048(2) Uani 1 1 d .
C5 C 0.8948(10) 0.4114(12) 0.5209(8) 0.042(2) Uani 1 1 d .
C6 C 0.7063(10) 0.2365(12) 0.5141(9) 0.049(2) Uani 1 1 d .
H6A H 0.6759 0.1642 0.5672 0.058 Uiso 1 1 calc R
H6B H 0.7475 0.1784 0.4582 0.058 Uiso 1 1 calc R
C7 C 0.5941(11) 0.3176(15) 0.4614(12) 0.064(3) Uani 1 1 d .
H7A H 0.6229 0.3851 0.4047 0.077 Uiso 1 1 calc R
H7B H 0.5548 0.3800 0.5161 0.077 Uiso 1 1 calc R
C8 C 0.4947(12) 0.2084(17) 0.4107(12) 0.070(3) Uani 1 1 d .
H8A H 0.5358 0.1474 0.3562 0.084 Uiso 1 1 calc R
H8B H 0.4700 0.1392 0.4680 0.084 Uiso 1 1 calc R
C9 C 0.3793(15) 0.273(2) 0.3587(16) 0.106(6) Uani 1 1 d D
C10A C 0.273(2) 0.166(3) 0.327(2) 0.082(6) Uiso 0.58(2) 1 d PD
C11A C 0.305(9) 0.095(13) 0.223(7) 0.40(6) Uiso 0.58(2) 1 d PD
C10B C 0.425(4) 0.321(4) 0.251(2) 0.082(6) Uiso 0.42(2) 1 d PD
C11B C 0.399(18) 0.191(11) 0.176(5) 0.40(6) Uiso 0.42(2) 1 d PD
N N 0.8016(8) 0.3346(10) 0.5696(7) 0.0472(19) Uani 1 1 d .
O O 0.7392(8) 0.3071(9) 0.7454(7) 0.059(2) Uani 1 1 d .

loop_
_atom_site_aniso_label
_atom_site_aniso_U_11
_atom_site_aniso_U_22
_atom_site_aniso_U_33
_atom_site_aniso_U_23
_atom_site_aniso_U_13
_atom_site_aniso_U_12
Br 0.0400(5) 0.0368(5) 0.0134(4) -0.0011(3) 0.0014(3) -0.0130(3)
C1 0.048(5) 0.044(5) 0.040(5) -0.014(4) 0.005(4) 0.007(4)
C2 0.044(5) 0.045(5) 0.042(6) -0.004(5) -0.006(4) 0.006(4)
C3 0.064(7) 0.065(8) 0.046(7) 0.003(5) -0.011(5) -0.014(6)
C4 0.050(5) 0.055(6) 0.039(5) 0.007(5) 0.000(4) 0.002(5)
C5 0.055(5) 0.044(5) 0.026(4) -0.016(4) 0.005(4) 0.003(4)
C6 0.052(5) 0.046(5) 0.049(6) -0.003(5) 0.007(4) -0.006(5)
C7 0.049(6) 0.063(7) 0.080(9) -0.004(6) -0.003(6) 0.001(5)
C8 0.053(6) 0.076(9) 0.080(9) -0.005(7) 0.005(6) -0.007(6)
C9 0.079(10) 0.105(13) 0.126(16) 0.019(12) -0.041(10) 0.001(10)
N 0.049(4) 0.049(5) 0.042(5) 0.009(4) -0.003(3) -0.008(4)
O 0.062(4) 0.065(5) 0.052(5) 0.007(4) 0.017(4) -0.004(4)

loop_
_atom_type_symbol
_atom_type_description
_atom_type_scat_dispersion_real
_atom_type_scat_dispersion_imag
_atom_type_scat_source
C C 0.0033 0.0016 'International Tables Vol C Tables 4.2.6.8 and 6.1.1.4'
H H 0.0000 0.0000 'International Tables Vol C Tables 4.2.6.8 and 6.1.1.4'
N N 0.0061 0.0033 'International Tables Vol C Tables 4.2.6.8 and 6.1.1.4'
O O 0.0106 0.0060 'International Tables Vol C Tables 4.2.6.8 and 6.1.1.4'
Br Br -0.2901 2.4595 'International Tables Vol C Tables 4.2.6.8 and 6.1.1.4'

loop_
_geom_angle_atom_site_label_1
_geom_angle_atom_site_label_2
_geom_angle_atom_site_label_3
_geom_angle
_geom_angle_site_symmetry_1
C5 C1 C2 114.7(9) 3_766
C5 C1 H1 122.6 3_766
C2 C1 H1 122.6 .
C3 C2 C1 128.4(10) .
C3 C2 C5 109.7(10) .
C1 C2 C5 121.9(9) .
C2 C3 C4 106.2(10) .
C2 C3 Br 132.6(9) .
C4 C3 Br 121.0(9) .
O C4 N 125.7(10) .
O C4 C3 128.3(10) .
N C4 C3 105.9(9) .
C1 C5 N 129.6(9) 3_766
C1 C5 C2 123.3(10) 3_766
N C5 C2 107.0(8) .
N C6 C7 114.0(9) .
N C6 H6A 108.8 .
C7 C6 H6A 108.8 .
N C6 H6B 108.8 .
C7 C6 H6B 108.8 .
H6A C6 H6B 107.7 .
C6 C7 C8 111.4(11) .
C6 C7 H7A 109.4 .
C8 C7 H7A 109.4 .
C6 C7 H7B 109.4 .
C8 C7 H7B 109.4 .
H7A C7 H7B 108.0 .
C9 C8 C7 117.0(13) .
C9 C8 H8A 108.1 .
C7 C8 H8A 108.1 .
C9 C8 H8B 108.1 .
C7 C8 H8B 108.1 .
H8A C8 H8B 107.3 .
C8 C9 C10A 116.7(17) .
C8 C9 C10B 101(2) .
C10A C9 C10B 103(2) .
C11A C10A C9 106.5(10) .
C11B C10B C9 106.0(10) .
C5 N C4 111.1(8) .
C5 N C6 125.4(9) .
C4 N C6 123.4(8) .

loop_
_geom_bond_atom_site_label_1
_geom_bond_atom_site_label_2
_geom_bond_distance
_geom_bond_site_symmetry_2
Br C3 2.009(13) .
C1 C5 1.366(13) 3_766
C1 C2 1.441(15) .
C1 H1 0.9500 .
C2 C3 1.356(17) .
C2 C5 1.485(14) .
C3 C4 1.533(16) .
C4 O 1.218(12) .
C4 N 1.400(13) .
C5 C1 1.366(13) 3_766
C5 N 1.372(13) .
C6 N 1.462(13) .
C6 C7 1.492(16) .
C6 H6A 0.9900 .
C6 H6B 0.9900 .
C7 C8 1.529(17) .
C7 H7A 0.9900 .
C7 H7B 0.9900 .
C8 C9 1.45(2) .
C8 H8A 0.9900 .
C8 H8B 0.9900 .
C9 C10A 1.500(10) .
C9 C10B 1.506(10) .
C10A C11A 1.497(10) .
C10B C11B 1.500(10) .

loop_
_geom_torsion_atom_site_label_1
_geom_torsion_atom_site_label_2
_geom_torsion_atom_site_label_3
_geom_torsion_atom_site_label_4
_geom_torsion
_geom_torsion_site_symmetry_1
_geom_torsion_site_symmetry_4
C5 C1 C2 C3 177.7(12) 3_766 .
C5 C1 C2 C5 -0.8(16) 3_766 .
C1 C2 C3 C4 -179.5(10) . .
C5 C2 C3 C4 -0.9(13) . .
C1 C2 C3 Br 5(2) . .
C5 C2 C3 Br -176.0(10) . .
C2 C3 C4 O 178.3(11) . .
Br C3 C4 O -5.9(17) . .
C2 C3 C4 N 1.2(13) . .
Br C3 C4 N 177.1(8) . .
C3 C2 C5 C1 -177.9(11) . 3_766
C1 C2 C5 C1 0.9(17) . 3_766
C3 C2 C5 N 0.2(13) . .
C1 C2 C5 N 179.0(9) . .
N C6 C7 C8 -176.7(10) . .
C6 C7 C8 C9 178.7(14) . .
C7 C8 C9 C10A -169.4(17) . .
C7 C8 C9 C10B 80(2) . .
C8 C9 C10A C11A -80(7) . .
C10B C9 C10A C11A 30(7) . .
C8 C9 C10B C11B 91(8) . .
C10A C9 C10B C11B -30(9) . .
C1 C5 N C4 178.5(10) 3_766 .
C2 C5 N C4 0.6(11) . .
C1 C5 N C6 -1.9(17) 3_766 .
C2 C5 N C6 -179.8(9) . .
O C4 N C5 -178.2(10) . .
C3 C4 N C5 -1.1(12) . .
O C4 N C6 2.2(16) . .
C3 C4 N C6 179.3(10) . .
C7 C6 N C5 -82.1(13) . .
C7 C6 N C4 97.4(12) . .
